data_7241996
loop_
_publ_author_name
'Yang, Pengpeng'
'Jin, Junyang'
'Wen, Qingshi'
'Lin, Chenguang'
'Fu, JinQiu'
'Zhuang, Wei'
'Wu, Jinglan'
'Liu, Dong'
'Zhu, Chenjie'
'Ying, Hanjie'

_publ_section_title
;
 Hydrates of adenosine 3&#x2032;,5&#x2032;-cyclic monophosphate sodium and
 their transformation
;
_journal_issue 1
_journal_name_full CrystEngComm
_journal_page_first 174
_journal_page_last 184
_journal_paper_doi 10.1039/D0CE01180K
_journal_volume 23
_journal_year 2021
_chemical_absolute_configuration ad
_chemical_formula_sum 'C10 H15 N5 Na O8 P'
_chemical_formula_weight 387.23
_space_group_IT_number 154
_space_group_name_Hall 'P 32 2"'
_space_group_name_H-M_alt 'P 32 2 1'
_symmetry_cell_setting trigonal
_symmetry_space_group_name_H-M 'P 32 2 1'
_atom_sites_solution_hydrogens geom
_atom_sites_solution_primary direct
_atom_sites_solution_secondary difmap
_audit_block_doi 10.5517/ccdc.csd.cc11sn0h
_audit_creation_method SHELXL-97
_audit_update_record
;
2013-12-13 deposited with the CCDC.	2020-10-06 downloaded from the CCDC.
;
_cell_angle_alpha 90.00
_cell_angle_beta 90.00
_cell_angle_gamma 120.00
_cell_formula_units_Z 6
_cell_length_a 10.9535(15)
_cell_length_b 10.9535(15)
_cell_length_c 22.449(5)
_cell_measurement_reflns_used 25
_cell_measurement_temperature 293(2)
_cell_measurement_theta_max 12
_cell_measurement_theta_min 9
_cell_volume 2332.6(7)
_computing_structure_refinement 'SHELXL-97 (Sheldrick, 1997)'
_computing_structure_solution 'SHELXS-97 (Sheldrick, 1990)'
_diffrn_ambient_temperature 293(2)
_diffrn_measured_fraction_theta_full 0.978
_diffrn_measured_fraction_theta_max 0.978
_diffrn_measurement_device_type 'Nonius cad4'
_diffrn_measurement_method \w/2\q
_diffrn_radiation_monochromator graphite
_diffrn_radiation_source 'fine-focus sealed tube'
_diffrn_radiation_type MoK\a
_diffrn_radiation_wavelength 0.71073
_diffrn_reflns_av_R_equivalents 0.0991
_diffrn_reflns_av_sigmaI/netI 0.1086
_diffrn_reflns_limit_h_max 11
_diffrn_reflns_limit_h_min 0
_diffrn_reflns_limit_k_max 11
_diffrn_reflns_limit_k_min 0
_diffrn_reflns_limit_l_max 27
_diffrn_reflns_limit_l_min -27
_diffrn_reflns_number 3230
_diffrn_reflns_theta_full 25.37
_diffrn_reflns_theta_max 25.37
_diffrn_reflns_theta_min 2.15
_diffrn_standards_decay_% 1
_diffrn_standards_interval_count 200
_diffrn_standards_interval_time 2h
_diffrn_standards_number 3
_exptl_absorpt_coefficient_mu 0.259
_exptl_absorpt_correction_T_max 0.9745
_exptl_absorpt_correction_T_min 0.9262
_exptl_absorpt_correction_type psi-scan
_exptl_absorpt_process_details '(North, Phillips & Mathews,1968)'
_exptl_crystal_density_diffrn 1.654
_exptl_crystal_density_method 'not measured'
_exptl_crystal_F_000 1200
_exptl_crystal_size_max 0.30
_exptl_crystal_size_mid 0.20
_exptl_crystal_size_min 0.10
_refine_diff_density_max 0.395
_refine_diff_density_min -0.364
_refine_diff_density_rms 0.074
_refine_ls_abs_structure_details 'Flack H D (1983), Acta Cryst. A39, 876-881'
_refine_ls_abs_structure_Flack -0.4(3)
_refine_ls_extinction_method none
_refine_ls_goodness_of_fit_ref 1.005
_refine_ls_hydrogen_treatment mixed
_refine_ls_matrix_type full
_refine_ls_number_parameters 226
_refine_ls_number_reflns 1633
_refine_ls_number_restraints 0
_refine_ls_restrained_S_all 1.005
_refine_ls_R_factor_all 0.0825
_refine_ls_R_factor_gt 0.0547
_refine_ls_shift/su_max 0.000
_refine_ls_shift/su_mean 0.000
_refine_ls_structure_factor_coef Fsqd
_refine_ls_weighting_details 'calc w=1/[\s^2^(Fo^2^)+(0.1000P)^2^+0.1800P] where P=(Fo^2^+2Fc^2^)/3'
_refine_ls_weighting_scheme calc
_refine_ls_wR_factor_gt 0.1413
_refine_ls_wR_factor_ref 0.1582
_reflns_number_gt 1178
_reflns_number_total 1633
_reflns_threshold_expression >2sigma(I)
_cod_data_source_file d0ce01180k2.cif
_cod_data_source_block x
_cod_depositor_comments
;
The following automatic conversions were performed:

data item '_symmetry_cell_setting' value 'Trigonal' was changed to
'trigonal' in accordance with the
/home/data/users/saulius/crontab/automatic-downloads/rss-feeds/RSC/lib/dictionaries/cif_core.dic
dictionary named 'cif_core.dic' version 2.4.2 last updated on
2011-04-26.

Automatic conversion script
Id: cif_fix_values 7556 2019-12-06 15:28:31Z antanas 

 Adding full bibliography for 7241995--7241996.cif.
;
_cod_original_sg_symbol_H-M P3221
_cod_database_code 7241996

loop_
_symmetry_equiv_pos_as_xyz
'x, y, z'
'-y, x-y, z+2/3'
'-x+y, -x, z+1/3'
'y, x, -z'
'x-y, -y, -z+1/3'
'-x, -x+y, -z+2/3'

loop_
_atom_site_label
_atom_site_type_symbol
_atom_site_fract_x
_atom_site_fract_y
_atom_site_fract_z
_atom_site_U_iso_or_equiv
_atom_site_adp_type
_atom_site_occupancy
_atom_site_symmetry_multiplicity
_atom_site_calc_flag
_atom_site_refinement_flags
_atom_site_disorder_assembly
_atom_site_disorder_group
P P 0.25314(17) 0.71945(17) 0.12614(7) 0.0335(4) Uani 1 1 d . . .
Na Na 0.3308(3) 1.0533(3) 0.09573(10) 0.0436(7) Uani 1 1 d . . .
N1 N -0.0301(6) 0.1454(5) 0.0636(2) 0.0355(12) Uani 1 1 d . . .
O1 O 0.2717(4) 0.7265(4) 0.05523(17) 0.0351(9) Uani 1 1 d . . .
C1 C 0.2535(7) 0.6023(6) 0.0238(3) 0.0341(13) Uani 1 1 d . . .
H1A H 0.3183 0.5733 0.0386 0.041 Uiso 1 1 calc R . .
H1B H 0.2679 0.6197 -0.0187 0.041 Uiso 1 1 calc R . .
O2 O 0.0998(5) 0.5795(4) 0.13628(17) 0.0327(9) Uani 1 1 d . . .
N2 N -0.2680(5) -0.0570(6) 0.0633(2) 0.0381(12) Uani 1 1 d . . .
C2 C 0.1039(6) 0.4938(6) 0.0373(2) 0.0303(13) Uani 1 1 d . . .
H2B H 0.0419 0.5288 0.0239 0.036 Uiso 1 1 calc R . .
C3 C 0.0809(7) 0.4613(6) 0.1032(2) 0.0304(13) Uani 1 1 d . . .
H3A H 0.1451 0.4300 0.1177 0.036 Uiso 1 1 calc R . .
N3 N -0.2709(6) -0.2738(6) 0.0804(2) 0.0398(13) Uani 1 1 d . . .
O3 O 0.3649(6) 0.7019(6) 0.1533(2) 0.0539(13) Uani 1 1 d . . .
N4 N -0.0732(7) -0.2867(6) 0.1033(3) 0.0515(16) Uani 1 1 d . . .
H4A H -0.1252 -0.3767 0.1066 0.062 Uiso 1 1 calc R . .
H4B H 0.0162 -0.2471 0.1090 0.062 Uiso 1 1 calc R . .
O4 O 0.2335(5) 0.8386(4) 0.1441(2) 0.0404(10) Uani 1 1 d . . .
C4 C -0.0693(6) 0.3382(6) 0.1020(2) 0.0324(13) Uani 1 1 d . . .
H4C H -0.0936 0.2822 0.1386 0.039 Uiso 1 1 calc R . .
O5 O 0.0553(5) 0.3556(4) 0.01207(15) 0.0330(9) Uani 1 1 d . . .
N5 N 0.0897(5) 0.0341(6) 0.0846(2) 0.0354(12) Uani 1 1 d . . .
C5 C -0.0593(6) 0.2572(6) 0.0481(2) 0.0315(12) Uani 1 1 d . . .
H5B H -0.1470 0.2176 0.0251 0.038 Uiso 1 1 calc R . .
C6 C -0.1274(6) 0.0049(5) 0.0691(2) 0.0270(12) Uani 1 1 d . . .
O6 O -0.1645(5) 0.3868(5) 0.08993(19) 0.0383(10) Uani 1 1 d . . .
H6A H -0.2227 0.3621 0.1168 0.058 Uiso 1 1 calc R . .
C7 C -0.3290(7) -0.1939(7) 0.0690(3) 0.0434(17) Uani 1 1 d . . .
H7A H -0.4265 -0.2426 0.0646 0.052 Uiso 1 1 calc R . .
O7 O 0.5499(5) 1.0581(5) 0.0980(2) 0.0474(12) Uani 1 1 d . . .
H7B H 0.5520 0.9830 0.1050 0.057 Uiso 1 1 d R . .
H7C H 0.6262 1.1349 0.0916 0.057 Uiso 1 1 d R . .
C8 C -0.1308(7) -0.2092(7) 0.0892(3) 0.0344(14) Uani 1 1 d . . .
C9 C -0.0535(6) -0.0632(6) 0.0821(3) 0.0315(13) Uani 1 1 d . . .
C10 C 0.1012(7) 0.1569(7) 0.0732(3) 0.0364(14) Uani 1 1 d . . .
H10A H 0.1864 0.2413 0.0716 0.044 Uiso 1 1 calc R . .
OW O 0.4516(12) 1.3996(17) 0.0640(4) 0.179(6) Uani 1 1 d . . .
HWB H 0.4230 1.3590 0.0976 0.214 Uiso 1 1 d R . .
HWA H 0.5301 1.4744 0.0699 0.214 Uiso 1 1 d R . .

loop_
_atom_site_aniso_label
_atom_site_aniso_U_11
_atom_site_aniso_U_22
_atom_site_aniso_U_33
_atom_site_aniso_U_23
_atom_site_aniso_U_13
_atom_site_aniso_U_12
P 0.0304(8) 0.0322(8) 0.0417(8) -0.0058(7) -0.0088(6) 0.0186(7)
Na 0.0349(13) 0.0601(18) 0.0366(12) -0.0017(12) -0.0013(11) 0.0244(13)
N1 0.033(3) 0.026(3) 0.051(3) 0.003(2) 0.000(2) 0.017(2)
O1 0.034(2) 0.026(2) 0.040(2) 0.0030(17) -0.0022(18) 0.0111(19)
C1 0.037(3) 0.029(3) 0.035(3) -0.004(2) 0.000(3) 0.016(3)
O2 0.040(2) 0.025(2) 0.0353(19) -0.0012(16) -0.0004(18) 0.0175(19)
N2 0.024(3) 0.033(3) 0.059(3) 0.005(2) 0.003(2) 0.016(2)
C2 0.033(3) 0.021(3) 0.037(3) -0.006(2) -0.005(2) 0.013(3)
C3 0.037(3) 0.026(3) 0.033(3) 0.001(2) -0.001(2) 0.019(3)
N3 0.030(3) 0.028(3) 0.062(3) 0.003(2) 0.000(2) 0.015(2)
O3 0.048(3) 0.068(4) 0.061(3) -0.008(2) -0.022(2) 0.039(3)
N4 0.045(4) 0.033(3) 0.082(4) 0.000(3) -0.010(3) 0.025(3)
O4 0.039(3) 0.025(2) 0.052(2) -0.0076(19) -0.008(2) 0.013(2)
C4 0.033(3) 0.029(3) 0.036(3) 0.009(2) 0.007(2) 0.017(3)
O5 0.044(2) 0.0194(19) 0.0325(19) 0.0033(15) 0.0044(17) 0.0138(18)
N5 0.023(3) 0.033(3) 0.052(3) 0.002(2) -0.001(2) 0.016(2)
C5 0.032(3) 0.023(3) 0.041(3) 0.007(2) 0.001(2) 0.014(3)
C6 0.029(3) 0.019(3) 0.035(3) -0.005(2) 0.002(2) 0.013(2)
O6 0.032(2) 0.040(3) 0.048(2) 0.010(2) 0.0118(19) 0.021(2)
C7 0.025(3) 0.028(3) 0.071(5) 0.006(3) -0.004(3) 0.008(3)
O7 0.040(3) 0.045(3) 0.062(3) -0.003(2) 0.003(2) 0.024(2)
C8 0.034(3) 0.031(3) 0.039(3) -0.003(3) -0.001(3) 0.016(3)
C9 0.026(3) 0.034(3) 0.039(3) -0.002(3) -0.001(2) 0.018(3)
C10 0.030(3) 0.030(3) 0.051(3) 0.003(3) -0.005(3) 0.017(3)
OW 0.146(9) 0.37(2) 0.086(5) -0.054(8) -0.031(6) 0.181(12)

loop_
_atom_type_symbol
_atom_type_description
_atom_type_scat_dispersion_real
_atom_type_scat_dispersion_imag
_atom_type_scat_source
C C 0.0033 0.0016 'International Tables Vol C Tables 4.2.6.8 and 6.1.1.4'
H H 0.0000 0.0000 'International Tables Vol C Tables 4.2.6.8 and 6.1.1.4'
N N 0.0061 0.0033 'International Tables Vol C Tables 4.2.6.8 and 6.1.1.4'
O O 0.0106 0.0060 'International Tables Vol C Tables 4.2.6.8 and 6.1.1.4'
Na Na 0.0362 0.0249 'International Tables Vol C Tables 4.2.6.8 and 6.1.1.4'
P P 0.1023 0.0942 'International Tables Vol C Tables 4.2.6.8 and 6.1.1.4'

loop_
_geom_angle_atom_site_label_1
_geom_angle_atom_site_label_2
_geom_angle_atom_site_label_3
_geom_angle
_geom_angle_site_symmetry_1
_geom_angle_site_symmetry_3
_geom_angle_publ_flag
O3 P O4 120.1(3) . . ?
O3 P O1 109.0(3) . . ?
O4 P O1 107.4(2) . . ?
O3 P O2 110.8(3) . . ?
O4 P O2 104.8(3) . . ?
O1 P O2 103.3(2) . . ?
O3 P Na 116.8(2) . . ?
O4 P Na 34.02(19) . . ?
O1 P Na 77.87(16) . . ?
O2 P Na 129.01(18) . . ?
O3 P Na 91.4(2) . 5_675 ?
O4 P Na 32.69(18) . 5_675 ?
O1 P Na 136.46(17) . 5_675 ?
O2 P Na 104.45(17) . 5_675 ?
Na P Na 58.60(8) . 5_675 ?
O4 Na O4 87.86(17) . 5_675 ?
O4 Na O7 87.7(2) . . ?
O4 Na O7 85.72(19) 5_675 . ?
O4 Na O5 117.94(19) . 4_565 ?
O4 Na O5 152.1(2) 5_675 4_565 ?
O7 Na O5 85.06(17) . 4_565 ?
O4 Na N5 91.75(19) . 1_565 ?
O4 Na N5 99.56(19) 5_675 1_565 ?
O7 Na N5 174.7(2) . 1_565 ?
O5 Na N5 90.54(17) 4_565 1_565 ?
O4 Na Na 44.40(13) . 5_675 ?
O4 Na Na 43.72(12) 5_675 5_675 ?
O7 Na Na 89.17(14) . 5_675 ?
O5 Na Na 161.78(19) 4_565 5_675 ?
N5 Na Na 94.12(14) 1_565 5_675 ?
O4 Na P 21.00(12) . . ?
O4 Na P 102.44(14) 5_675 . ?
O7 Na P 74.03(16) . . ?
O5 Na P 100.18(14) 4_565 . ?
N5 Na P 103.87(16) 1_565 . ?
Na Na P 61.60(9) 5_675 . ?
O4 Na P 101.36(13) . 5_675 ?
O4 Na P 19.98(12) 5_675 5_675 ?
O7 Na P 71.87(14) . 5_675 ?
O5 Na P 133.40(14) 4_565 5_675 ?
N5 Na P 113.43(16) 1_565 5_675 ?
Na Na P 59.80(8) 5_675 5_675 ?
P Na P 110.92(8) . 5_675 ?
C6 N1 C10 105.9(5) . . ?
C6 N1 C5 126.3(5) . . ?
C10 N1 C5 127.7(5) . . ?
C1 O1 P 118.8(4) . . ?
O1 C1 C2 103.2(5) . . ?
O1 C1 H1A 111.1 . . ?
C2 C1 H1A 111.1 . . ?
O1 C1 H1B 111.1 . . ?
C2 C1 H1B 111.1 . . ?
H1A C1 H1B 109.1 . . ?
C3 O2 P 113.5(4) . . ?
C7 N2 C6 111.6(5) . . ?
O5 C2 C1 115.9(5) . . ?
O5 C2 C3 101.9(4) . . ?
C1 C2 C3 111.8(5) . . ?
O5 C2 H2B 108.9 . . ?
C1 C2 H2B 108.9 . . ?
C3 C2 H2B 108.9 . . ?
O2 C3 C2 111.6(4) . . ?
O2 C3 C4 114.8(5) . . ?
C2 C3 C4 99.8(5) . . ?
O2 C3 H3A 110.1 . . ?
C2 C3 H3A 110.1 . . ?
C4 C3 H3A 110.1 . . ?
C7 N3 C8 118.3(5) . . ?
C8 N4 H4A 120.0 . . ?
C8 N4 H4B 120.0 . . ?
H4A N4 H4B 120.0 . . ?
P O4 Na 125.0(3) . . ?
P O4 Na 127.3(3) . 5_675 ?
Na O4 Na 91.89(17) . 5_675 ?
O6 C4 C3 110.1(5) . . ?
O6 C4 C5 110.2(5) . . ?
C3 C4 C5 99.7(5) . . ?
O6 C4 H4C 112.0 . . ?
C3 C4 H4C 112.0 . . ?
C5 C4 H4C 112.0 . . ?
C5 O5 C2 107.0(4) . . ?
C5 O5 Na 121.6(3) . 4_455 ?
C2 O5 Na 119.0(3) . 4_455 ?
C10 N5 C9 105.8(5) . . ?
C10 N5 Na 111.7(4) . 1_545 ?
C9 N5 Na 142.3(4) . 1_545 ?
O5 C5 N1 106.9(5) . . ?
O5 C5 C4 107.5(4) . . ?
N1 C5 C4 114.0(5) . . ?
O5 C5 H5B 109.5 . . ?
N1 C5 H5B 109.5 . . ?
C4 C5 H5B 109.5 . . ?
N2 C6 N1 127.5(5) . . ?
N2 C6 C9 125.7(5) . . ?
N1 C6 C9 106.8(5) . . ?
C4 O6 H6A 109.5 . . ?
N2 C7 N3 129.1(6) . . ?
N2 C7 H7A 115.4 . . ?
N3 C7 H7A 115.4 . . ?
Na O7 H7B 119.9 . . ?
Na O7 H7C 120.1 . . ?
H7B O7 H7C 120.0 . . ?
N4 C8 N3 118.8(6) . . ?
N4 C8 C9 123.5(6) . . ?
N3 C8 C9 117.7(5) . . ?
C6 C9 N5 109.7(5) . . ?
C6 C9 C8 117.4(5) . . ?
N5 C9 C8 132.9(5) . . ?
N5 C10 N1 111.8(6) . . ?
N5 C10 H10A 124.1 . . ?
N1 C10 H10A 124.1 . . ?
HWB OW HWA 107.3 . . ?

loop_
_geom_bond_atom_site_label_1
_geom_bond_atom_site_label_2
_geom_bond_distance
_geom_bond_site_symmetry_2
_geom_bond_publ_flag
P O3 1.463(5) . ?
P O4 1.480(5) . ?
P O1 1.602(4) . ?
P O2 1.628(4) . ?
P Na 3.384(3) . ?
P Na 3.444(3) 5_675 ?
Na O4 2.311(5) . ?
Na O4 2.339(5) 5_675 ?
Na O7 2.375(5) . ?
Na O5 2.434(4) 4_565 ?
Na N5 2.555(6) 1_565 ?
Na Na 3.342(5) 5_675 ?
Na P 3.444(3) 5_675 ?
N1 C6 1.371(7) . ?
N1 C10 1.396(8) . ?
N1 C5 1.455(7) . ?
O1 C1 1.455(7) . ?
C1 C2 1.497(9) . ?
C1 H1A 0.9700 . ?
C1 H1B 0.9700 . ?
O2 C3 1.415(7) . ?
N2 C7 1.307(8) . ?
N2 C6 1.343(8) . ?
C2 O5 1.445(6) . ?
C2 C3 1.513(8) . ?
C2 H2B 0.9800 . ?
C3 C4 1.519(8) . ?
C3 H3A 0.9800 . ?
N3 C7 1.339(9) . ?
N3 C8 1.346(8) . ?
N4 C8 1.324(8) . ?
N4 H4A 0.8600 . ?
N4 H4B 0.8600 . ?
O4 Na 2.339(5) 5_675 ?
C4 O6 1.413(7) . ?
C4 C5 1.535(8) . ?
C4 H4C 0.9800 . ?
O5 C5 1.428(7) . ?
O5 Na 2.434(4) 4_455 ?
N5 C10 1.312(8) . ?
N5 C9 1.388(8) . ?
N5 Na 2.555(6) 1_545 ?
C5 H5B 0.9800 . ?
C6 C9 1.379(8) . ?
O6 H6A 0.8200 . ?
C7 H7A 0.9300 . ?
O7 H7B 0.8500 . ?
O7 H7C 0.8500 . ?
C8 C9 1.395(9) . ?
C10 H10A 0.9300 . ?
OW HWB 0.8501 . ?
OW HWA 0.8500 . ?

loop_
_geom_torsion_atom_site_label_1
_geom_torsion_atom_site_label_2
_geom_torsion_atom_site_label_3
_geom_torsion_atom_site_label_4
_geom_torsion
_geom_torsion_site_symmetry_1
_geom_torsion_site_symmetry_2
_geom_torsion_site_symmetry_3
_geom_torsion_site_symmetry_4
_geom_torsion_publ_flag
O3 P Na O4 -104.9(4) . . . . ?
O1 P Na O4 149.7(4) . . . . ?
O2 P Na O4 52.3(4) . . . . ?
Na P Na O4 -30.9(3) 5_675 . . . ?
O3 P Na O4 -57.9(3) . . . 5_675 ?
O4 P Na O4 47.0(2) . . . 5_675 ?
O1 P Na O4 -163.2(2) . . . 5_675 ?
O2 P Na O4 99.3(2) . . . 5_675 ?
Na P Na O4 16.11(15) 5_675 . . 5_675 ?
O3 P Na O7 23.9(3) . . . . ?
O4 P Na O7 128.8(4) . . . . ?
O1 P Na O7 -81.4(2) . . . . ?
O2 P Na O7 -178.9(2) . . . . ?
Na P Na O7 97.91(15) 5_675 . . . ?
O3 P Na O5 105.8(3) . . . 4_565 ?
O4 P Na O5 -149.4(3) . . . 4_565 ?
O1 P Na O5 0.37(19) . . . 4_565 ?
O2 P Na O5 -97.1(2) . . . 4_565 ?
Na P Na O5 179.72(11) 5_675 . . 4_565 ?
O3 P Na N5 -161.1(3) . . . 1_565 ?
O4 P Na N5 -56.3(3) . . . 1_565 ?
O1 P Na N5 93.5(2) . . . 1_565 ?
O2 P Na N5 -4.0(3) . . . 1_565 ?
Na P Na N5 -87.17(15) 5_675 . . 1_565 ?
O3 P Na Na -74.0(3) . . . 5_675 ?
O4 P Na Na 30.9(3) . . . 5_675 ?
O1 P Na Na -179.35(17) . . . 5_675 ?
O2 P Na Na 83.2(2) . . . 5_675 ?
O3 P Na P -38.9(3) . . . 5_675 ?
O4 P Na P 65.9(3) . . . 5_675 ?
O1 P Na P -144.32(17) . . . 5_675 ?
O2 P Na P 118.2(2) . . . 5_675 ?
Na P Na P 35.03(10) 5_675 . . 5_675 ?
O3 P O1 C1 65.3(5) . . . . ?
O4 P O1 C1 -163.0(4) . . . . ?
O2 P O1 C1 -52.6(5) . . . . ?
Na P O1 C1 179.8(4) . . . . ?
Na P O1 C1 179.0(3) 5_675 . . . ?
P O1 C1 C2 61.2(6) . . . . ?
O3 P O2 C3 -70.0(4) . . . . ?
O4 P O2 C3 159.0(4) . . . . ?
O1 P O2 C3 46.7(4) . . . . ?
Na P O2 C3 131.8(3) . . . . ?
Na P O2 C3 -167.2(3) 5_675 . . . ?
O1 C1 C2 O5 -179.2(4) . . . . ?
O1 C1 C2 C3 -63.0(6) . . . . ?
P O2 C3 C2 -56.0(6) . . . . ?
P O2 C3 C4 -168.6(4) . . . . ?
O5 C2 C3 O2 -170.1(5) . . . . ?
C1 C2 C3 O2 65.4(6) . . . . ?
O5 C2 C3 C4 -48.3(5) . . . . ?
C1 C2 C3 C4 -172.8(5) . . . . ?
O3 P O4 Na 94.1(4) . . . . ?
O1 P O4 Na -31.1(4) . . . . ?
O2 P O4 Na -140.5(3) . . . . ?
Na P O4 Na 125.7(5) 5_675 . . . ?
O3 P O4 Na -31.6(5) . . . 5_675 ?
O1 P O4 Na -156.8(3) . . . 5_675 ?
O2 P O4 Na 93.8(3) . . . 5_675 ?
Na P O4 Na -125.7(5) . . . 5_675 ?
O4 Na O4 P -134.4(2) 5_675 . . . ?
O7 Na O4 P -48.6(3) . . . . ?
O5 Na O4 P 34.6(4) 4_565 . . . ?
N5 Na O4 P 126.1(3) 1_565 . . . ?
Na Na O4 P -139.8(4) 5_675 . . . ?
P Na O4 P -119.5(3) 5_675 . . . ?
O4 Na O4 Na 5.4(3) 5_675 . . 5_675 ?
O7 Na O4 Na 91.2(2) . . . 5_675 ?
O5 Na O4 Na 174.36(12) 4_565 . . 5_675 ?
N5 Na O4 Na -94.10(19) 1_565 . . 5_675 ?
P Na O4 Na 139.8(4) . . . 5_675 ?
P Na O4 Na 20.22(19) 5_675 . . 5_675 ?
O2 C3 C4 O6 46.1(6) . . . . ?
C2 C3 C4 O6 -73.3(5) . . . . ?
O2 C3 C4 C5 162.0(4) . . . . ?
C2 C3 C4 C5 42.6(5) . . . . ?
C1 C2 O5 C5 156.0(5) . . . . ?
C3 C2 O5 C5 34.4(6) . . . . ?
C1 C2 O5 Na -61.2(6) . . . 4_455 ?
C3 C2 O5 Na 177.1(3) . . . 4_455 ?
C2 O5 C5 N1 -129.5(5) . . . . ?
Na O5 C5 N1 89.0(5) 4_455 . . . ?
C2 O5 C5 C4 -6.7(6) . . . . ?
Na O5 C5 C4 -148.3(4) 4_455 . . . ?
C6 N1 C5 O5 -143.9(6) . . . . ?
C10 N1 C5 O5 32.9(8) . . . . ?
C6 N1 C5 C4 97.5(7) . . . . ?
C10 N1 C5 C4 -85.7(8) . . . . ?
O6 C4 C5 O5 92.5(5) . . . . ?
C3 C4 C5 O5 -23.3(6) . . . . ?
O6 C4 C5 N1 -149.2(5) . . . . ?
C3 C4 C5 N1 94.9(6) . . . . ?
C7 N2 C6 N1 177.5(6) . . . . ?
C7 N2 C6 C9 -2.7(8) . . . . ?
C10 N1 C6 N2 -179.6(6) . . . . ?
C5 N1 C6 N2 -2.3(10) . . . . ?
C10 N1 C6 C9 0.5(7) . . . . ?
C5 N1 C6 C9 177.8(5) . . . . ?
C6 N2 C7 N3 1.2(10) . . . . ?
C8 N3 C7 N2 2.1(11) . . . . ?
C7 N3 C8 N4 176.8(6) . . . . ?
C7 N3 C8 C9 -4.1(9) . . . . ?
N2 C6 C9 N5 179.9(5) . . . . ?
N1 C6 C9 N5 -0.2(7) . . . . ?
N2 C6 C9 C8 0.8(9) . . . . ?
N1 C6 C9 C8 -179.3(5) . . . . ?
C10 N5 C9 C6 -0.2(7) . . . . ?
Na N5 C9 C6 -174.1(5) 1_545 . . . ?
C10 N5 C9 C8 178.8(7) . . . . ?
Na N5 C9 C8 4.9(12) 1_545 . . . ?
N4 C8 C9 C6 -178.2(6) . . . . ?
N3 C8 C9 C6 2.8(8) . . . . ?
N4 C8 C9 N5 2.9(11) . . . . ?
N3 C8 C9 N5 -176.2(7) . . . . ?
C9 N5 C10 N1 0.5(7) . . . . ?
Na N5 C10 N1 176.5(4) 1_545 . . . ?
C6 N1 C10 N5 -0.6(7) . . . . ?
C5 N1 C10 N5 -178.0(6) . . . . ?
